data_7037351
loop_
_publ_author_name
'Blahut, Jan'
'Hermann, Petr'
'G\'alisov\'a, Andrea'
'Herynek, V\'it'
'C\'isa\<rov\'a, Ivana'
'To\<sner, Zden\<ek'
'Kotek, Jan'

_publ_section_title
;
 Nickel(ii) complexes of N-CH2CF3 cyclam derivatives as contrast agents
 for (19)F magnetic resonance imaging.
;
_journal_issue 2
_journal_name_full 'Dalton transactions (Cambridge, England : 2003)'
_journal_page_first 474
_journal_page_last 478
_journal_paper_doi 10.1039/c5dt04138d
_journal_volume 45
_journal_year 2015
_chemical_compound_source 'synthesized by the authors'
_chemical_formula_moiety 'C16 H36 F6 N4 O6 P2, 4(Br), 0.5 (H2 O)'
_chemical_formula_sum 'C16 H37 Br4 F6 N4 O6.5 P2'
_chemical_formula_weight 885.08
_chemical_name_systematic
; 
 ? 
;
_space_group_IT_number 2
_symmetry_cell_setting triclinic
_symmetry_space_group_name_Hall '-P 1'
_symmetry_space_group_name_H-M 'P -1'
_atom_sites_solution_hydrogens difmap
_atom_sites_solution_primary direct
_atom_sites_solution_secondary difmap
_audit_creation_method SHELXL-97
_audit_update_record
;
2015-10-08 deposited with the CCDC.
2015-11-18 downloaded from the CCDC.
;
_cell_angle_alpha 85.4460(10)
_cell_angle_beta 88.8250(10)
_cell_angle_gamma 80.9820(10)
_cell_formula_units_Z 2
_cell_length_a 7.3372(2)
_cell_length_b 11.5789(3)
_cell_length_c 17.6946(4)
_cell_measurement_reflns_used 9215
_cell_measurement_temperature 150(2)
_cell_measurement_theta_max 27.58
_cell_measurement_theta_min 2.31
_cell_volume 1479.96(7)
_computing_cell_refinement 'SAINT V8.27B (Bruker AXS Inc., 2012)'
_computing_data_collection 'Bruker Instrument Service v2012.12.0.3'
_computing_data_reduction 'SAINT V8.27B (Bruker AXS Inc., 2012)'
_computing_structure_refinement 'SHELXL-97 (Sheldrick, 2008)'
_computing_structure_solution 'SHELXS-97 (Sheldrick, 2008)'
_diffrn_ambient_temperature 150(2)
_diffrn_detector_area_resol_mean 8.3333
_diffrn_measured_fraction_theta_full 0.998
_diffrn_measured_fraction_theta_max 0.998
_diffrn_measurement_device_type 'Bruker APEX-II CCD'
_diffrn_measurement_method '\f and \w scans'
_diffrn_radiation_monochromator graphite
_diffrn_radiation_source 'fine-focus sealed tube'
_diffrn_radiation_type MoK\a
_diffrn_radiation_wavelength 0.71073
_diffrn_reflns_av_R_equivalents 0.0245
_diffrn_reflns_av_sigmaI/netI 0.0313
_diffrn_reflns_limit_h_max 9
_diffrn_reflns_limit_h_min -8
_diffrn_reflns_limit_k_max 15
_diffrn_reflns_limit_k_min -13
_diffrn_reflns_limit_l_max 22
_diffrn_reflns_limit_l_min -22
_diffrn_reflns_number 22437
_diffrn_reflns_theta_full 27.50
_diffrn_reflns_theta_max 27.50
_diffrn_reflns_theta_min 1.15
_diffrn_standards_number 0
_exptl_absorpt_coefficient_mu 5.625
_exptl_absorpt_correction_T_max 0.5970
_exptl_absorpt_correction_T_min 0.3170
_exptl_absorpt_correction_type multi-scan
_exptl_absorpt_process_details 'SADABS V2012/1 (Bruker AXS Inc.)'
_exptl_crystal_colour colourless
_exptl_crystal_density_diffrn 1.986
_exptl_crystal_density_method 'not measured'
_exptl_crystal_description prism
_exptl_crystal_F_000 874
_exptl_crystal_size_max 0.26
_exptl_crystal_size_mid 0.17
_exptl_crystal_size_min 0.10
_platon_squeeze_details
;
electronic maxima pointing to disordered solvate molecule, squeezed off
;
_refine_diff_density_max 0.538
_refine_diff_density_min -1.128
_refine_diff_density_rms 0.090
_refine_ls_extinction_method none
_refine_ls_goodness_of_fit_ref 1.066
_refine_ls_hydrogen_treatment constr
_refine_ls_matrix_type full
_refine_ls_number_parameters 343
_refine_ls_number_reflns 6780
_refine_ls_number_restraints 0
_refine_ls_restrained_S_all 1.066
_refine_ls_R_factor_all 0.0381
_refine_ls_R_factor_gt 0.0268
_refine_ls_shift/su_max 0.002
_refine_ls_shift/su_mean 0.000
_refine_ls_structure_factor_coef Fsqd
_refine_ls_weighting_details 'calc w=1/[\s^2^(Fo^2^)+(0.0243P)^2^+0.5397P] where P=(Fo^2^+2Fc^2^)/3'
_refine_ls_weighting_scheme calc
_refine_ls_wR_factor_gt 0.0561
_refine_ls_wR_factor_ref 0.0581
_reflns_number_gt 5621
_reflns_number_total 6780
_reflns_threshold_expression >2sigma(I)
_cod_data_source_file c5dt04138d2.cif
_cod_data_source_block tfe2te2p-sq
_cod_depositor_comments 'Adding full bibliography for 7037346--7037351.cif.'
_cod_original_cell_volume 1479.96(6)
_cod_original_formula_sum 'C16 H37 Br4 F6 N4 O6.50 P2'
_cod_database_code 7037351

loop_
_symmetry_equiv_pos_as_xyz
'x, y, z'
'-x, -y, -z'

loop_
_atom_site_label
_atom_site_type_symbol
_atom_site_fract_x
_atom_site_fract_y
_atom_site_fract_z
_atom_site_U_iso_or_equiv
_atom_site_adp_type
_atom_site_occupancy
_atom_site_symmetry_multiplicity
_atom_site_calc_flag
_atom_site_refinement_flags
N1A N 0.7304(2) 0.26810(14) 0.06704(9) 0.0103(4) Uani 1 1 d .
H1A H 0.8077 0.2530 0.1089 0.012 Uiso 1 1 calc R
C2A C 0.5383(3) 0.30395(18) 0.09701(12) 0.0118(4) Uani 1 1 d .
H2A H 0.4946 0.2354 0.1244 0.014 Uiso 1 1 calc R
H2B H 0.4537 0.3319 0.0542 0.014 Uiso 1 1 calc R
C3A C 0.5362(3) 0.40106(18) 0.15036(12) 0.0129(4) Uani 1 1 d .
H3A H 0.6026 0.3685 0.1974 0.015 Uiso 1 1 calc R
H3B H 0.6024 0.4626 0.1260 0.015 Uiso 1 1 calc R
N4A N 0.3422(2) 0.45567(14) 0.17058(10) 0.0117(4) Uani 1 1 d .
H4A H 0.2846 0.3958 0.1936 0.014 Uiso 1 1 calc R
C5A C 0.2246(3) 0.50919(18) 0.10316(11) 0.0117(4) Uani 1 1 d .
H5A H 0.1003 0.5417 0.1216 0.014 Uiso 1 1 calc R
H5B H 0.2102 0.4466 0.0697 0.014 Uiso 1 1 calc R
C6A C 0.3059(3) 0.60580(19) 0.05717(12) 0.0188(5) Uani 1 1 d .
H6A H 0.2994 0.6753 0.0868 0.023 Uiso 1 1 calc R
H6B H 0.4370 0.5783 0.0450 0.023 Uiso 1 1 calc R
C7A C 0.1966(3) 0.63807(18) -0.01544(11) 0.0116(4) Uani 1 1 d .
H7A H 0.1997 0.5669 -0.0432 0.014 Uiso 1 1 calc R
H7B H 0.0663 0.6663 -0.0023 0.014 Uiso 1 1 calc R
C8A C 0.7444(3) 0.15555(17) 0.02924(12) 0.0155(5) Uani 1 1 d .
H8A H 0.8405 0.1549 -0.0109 0.019 Uiso 1 1 calc R
H8B H 0.6255 0.1532 0.0044 0.019 Uiso 1 1 calc R
P1A P 0.79977(8) 0.02408(5) 0.09301(3) 0.01452(13) Uani 1 1 d .
O11A O 0.6718(2) -0.05544(13) 0.06212(9) 0.0254(4) Uani 1 1 d .
H11A H 0.7183 -0.1398 0.0662 0.030 Uiso 1 1 d R
O12A O 0.7377(2) 0.05779(13) 0.17281(8) 0.0199(4) Uani 1 1 d .
H12A H 0.6204 0.0389 0.1909 0.024 Uiso 1 1 d R
O13A O 0.9993(2) -0.02104(14) 0.08931(9) 0.0233(4) Uani 1 1 d .
C9A C 0.3581(3) 0.53924(19) 0.22971(12) 0.0176(5) Uani 1 1 d .
H9A H 0.4130 0.6064 0.2062 0.021 Uiso 1 1 calc R
H9B H 0.4432 0.4991 0.2696 0.021 Uiso 1 1 calc R
C10A C 0.1762(4) 0.5852(2) 0.26603(13) 0.0254(6) Uani 1 1 d .
F1A F 0.2070(2) 0.61647(14) 0.33515(8) 0.0417(4) Uani 1 1 d .
F2A F 0.0641(2) 0.50523(13) 0.27358(8) 0.0359(4) Uani 1 1 d .
F3A F 0.0858(2) 0.67953(12) 0.22750(8) 0.0338(4) Uani 1 1 d .
N1X N 0.8605(2) 0.93789(14) 0.66532(9) 0.0113(4) Uani 1 1 d .
H1X H 0.8060 0.8774 0.6894 0.014 Uiso 1 1 calc R
C2X C 1.0530(3) 0.88574(18) 0.64185(12) 0.0132(4) Uani 1 1 d .
H2X H 1.1252 0.8546 0.6877 0.016 Uiso 1 1 calc R
H2Y H 1.1145 0.9482 0.6157 0.016 Uiso 1 1 calc R
C3X C 1.0525(3) 0.78797(18) 0.58966(12) 0.0135(5) Uani 1 1 d .
H3X H 1.0176 0.7182 0.6189 0.016 Uiso 1 1 calc R
H3Y H 0.9598 0.8135 0.5494 0.016 Uiso 1 1 calc R
N4X N 1.2403(2) 0.75616(15) 0.55397(10) 0.0122(4) Uani 1 1 d .
H4X H 1.3226 0.7309 0.5933 0.015 Uiso 1 1 calc R
C5X C 1.3128(3) 0.85660(18) 0.50858(12) 0.0133(4) Uani 1 1 d .
H5X H 1.3176 0.9209 0.5418 0.016 Uiso 1 1 calc R
H5Y H 1.4401 0.8292 0.4910 0.016 Uiso 1 1 calc R
C6X C 1.1932(3) 0.9031(2) 0.44056(13) 0.0240(6) Uani 1 1 d .
H6X H 1.1948 0.8406 0.4054 0.029 Uiso 1 1 calc R
H6Y H 1.0643 0.9266 0.4575 0.029 Uiso 1 1 calc R
C7X C 1.2637(3) 1.00783(18) 0.39974(12) 0.0128(4) Uani 1 1 d .
H7X H 1.2710 1.0675 0.4362 0.015 Uiso 1 1 calc R
H7Y H 1.3896 0.9827 0.3799 0.015 Uiso 1 1 calc R
C8X C 0.8815(3) 1.02250(18) 0.72394(12) 0.0149(5) Uani 1 1 d .
H8X H 0.9386 1.0881 0.6995 0.018 Uiso 1 1 calc R
H8Y H 0.9669 0.9818 0.7636 0.018 Uiso 1 1 calc R
P1X P 0.66753(8) 1.08174(5) 0.76846(3) 0.01838(13) Uani 1 1 d .
O11X O 0.5789(3) 1.19357(15) 0.72090(10) 0.0415(5) Uani 1 1 d .
H11X H 0.6351 1.2386 0.7158 0.050 Uiso 1 1 d R
O12X O 0.7258(2) 1.12562(14) 0.84238(9) 0.0255(4) Uani 1 1 d .
H12X H 0.8206 1.0661 0.8632 0.031 Uiso 1 1 d R
O13X O 0.5507(2) 0.98819(15) 0.77373(10) 0.0280(4) Uani 1 1 d .
C9X C 1.2448(3) 0.65590(18) 0.50531(12) 0.0169(5) Uani 1 1 d .
H9X H 1.3577 0.6509 0.4733 0.020 Uiso 1 1 calc R
H9Y H 1.1374 0.6726 0.4710 0.020 Uiso 1 1 calc R
C10X C 1.2419(3) 0.5386(2) 0.54847(13) 0.0220(5) Uani 1 1 d .
F1X F 1.0756(2) 0.52480(12) 0.57550(8) 0.0331(4) Uani 1 1 d .
F2X F 1.2917(2) 0.45466(12) 0.50165(9) 0.0350(4) Uani 1 1 d .
F3X F 1.3575(2) 0.52027(13) 0.60580(10) 0.0500(5) Uani 1 1 d .
Br1 Br 0.43168(3) 0.26391(2) 0.332239(13) 0.02210(7) Uani 1 1 d .
Br2 Br 0.05263(3) 0.26515(2) 0.184160(13) 0.02392(7) Uani 1 1 d .
Br3 Br 0.75390(3) 0.672087(18) 0.085456(14) 0.01954(6) Uani 1 1 d .
Br4 Br 0.75314(3) 0.83162(2) 0.405796(15) 0.02883(7) Uani 1 1 d .

loop_
_atom_site_aniso_label
_atom_site_aniso_U_11
_atom_site_aniso_U_22
_atom_site_aniso_U_33
_atom_site_aniso_U_23
_atom_site_aniso_U_13
_atom_site_aniso_U_12
N1A 0.0109(9) 0.0110(9) 0.0085(9) -0.0008(7) 0.0004(7) -0.0004(7)
C2A 0.0104(11) 0.0107(10) 0.0144(11) -0.0015(8) 0.0030(9) -0.0024(8)
C3A 0.0125(11) 0.0128(11) 0.0126(11) -0.0008(9) 0.0011(9) 0.0003(9)
N4A 0.0155(10) 0.0088(9) 0.0102(9) 0.0003(7) 0.0039(7) -0.0013(7)
C5A 0.0102(11) 0.0133(11) 0.0114(10) 0.0007(8) 0.0003(8) -0.0018(8)
C6A 0.0224(13) 0.0171(12) 0.0178(12) 0.0053(9) -0.0056(10) -0.0089(10)
C7A 0.0101(11) 0.0115(10) 0.0132(11) 0.0017(8) 0.0021(8) -0.0026(8)
C8A 0.0235(12) 0.0099(11) 0.0125(11) -0.0041(9) 0.0039(9) 0.0009(9)
P1A 0.0174(3) 0.0105(3) 0.0153(3) -0.0010(2) 0.0007(2) -0.0010(2)
O11A 0.0307(10) 0.0137(8) 0.0326(10) -0.0014(7) -0.0097(8) -0.0052(7)
O12A 0.0191(9) 0.0249(9) 0.0161(8) -0.0009(7) 0.0043(7) -0.0054(7)
O13A 0.0205(9) 0.0248(9) 0.0217(9) -0.0056(7) 0.0010(7) 0.0070(7)
C9A 0.0281(13) 0.0147(11) 0.0096(11) -0.0036(9) -0.0001(10) -0.0004(10)
C10A 0.0368(15) 0.0191(13) 0.0192(13) -0.0050(10) 0.0081(11) -0.0010(11)
F1A 0.0611(11) 0.0443(10) 0.0186(8) -0.0170(7) 0.0113(7) 0.0007(8)
F2A 0.0404(9) 0.0309(8) 0.0367(9) -0.0073(7) 0.0228(7) -0.0076(7)
F3A 0.0371(9) 0.0227(8) 0.0367(9) -0.0051(7) 0.0043(7) 0.0113(7)
N1X 0.0124(9) 0.0103(9) 0.0108(9) 0.0012(7) 0.0019(7) -0.0021(7)
C2X 0.0102(11) 0.0163(11) 0.0125(11) -0.0003(9) 0.0029(9) -0.0010(9)
C3X 0.0103(11) 0.0151(11) 0.0140(11) 0.0003(9) 0.0040(9) 0.0004(9)
N4X 0.0124(9) 0.0132(9) 0.0100(9) 0.0010(7) -0.0004(7) 0.0000(7)
C5X 0.0110(11) 0.0148(11) 0.0131(11) 0.0037(9) 0.0022(9) -0.0018(9)
C6X 0.0271(14) 0.0262(13) 0.0196(13) 0.0124(10) -0.0090(11) -0.0131(11)
C7X 0.0100(11) 0.0159(11) 0.0117(11) 0.0015(9) -0.0011(8) -0.0006(9)
C8X 0.0197(12) 0.0138(11) 0.0113(11) -0.0024(9) 0.0010(9) -0.0028(9)
P1X 0.0212(3) 0.0178(3) 0.0143(3) -0.0031(2) 0.0030(2) 0.0032(2)
O11X 0.0712(15) 0.0195(9) 0.0299(11) -0.0025(8) -0.0117(10) 0.0064(9)
O12X 0.0284(10) 0.0256(9) 0.0200(9) -0.0083(7) 0.0000(7) 0.0071(7)
O13X 0.0221(9) 0.0338(10) 0.0295(10) -0.0074(8) 0.0126(8) -0.0078(8)
C9X 0.0188(12) 0.0151(11) 0.0149(11) -0.0013(9) 0.0050(9) 0.0025(9)
C10X 0.0245(14) 0.0187(12) 0.0229(13) -0.0025(10) -0.0032(11) -0.0032(10)
F1X 0.0380(9) 0.0270(8) 0.0368(9) -0.0056(7) 0.0187(7) -0.0136(7)
F2X 0.0385(9) 0.0174(7) 0.0487(10) -0.0092(7) 0.0119(7) -0.0011(6)
F3X 0.0689(12) 0.0280(8) 0.0538(11) 0.0181(8) -0.0424(10) -0.0150(8)
Br1 0.02680(14) 0.01992(12) 0.02073(13) 0.00767(9) -0.01187(10) -0.01036(10)
Br2 0.02618(14) 0.02357(13) 0.02405(13) 0.01175(10) -0.01345(10) -0.01533(10)
Br3 0.01388(12) 0.01335(11) 0.03194(14) -0.00367(10) 0.00032(10) -0.00294(9)
Br4 0.02299(14) 0.02468(14) 0.03934(16) -0.00348(11) 0.01259(11) -0.00645(10)

loop_
_atom_type_symbol
_atom_type_description
_atom_type_scat_dispersion_real
_atom_type_scat_dispersion_imag
_atom_type_scat_source
C C 0.0033 0.0016 'International Tables Vol C Tables 4.2.6.8 and 6.1.1.4'
H H 0.0000 0.0000 'International Tables Vol C Tables 4.2.6.8 and 6.1.1.4'
N N 0.0061 0.0033 'International Tables Vol C Tables 4.2.6.8 and 6.1.1.4'
O O 0.0106 0.0060 'International Tables Vol C Tables 4.2.6.8 and 6.1.1.4'
F F 0.0171 0.0103 'International Tables Vol C Tables 4.2.6.8 and 6.1.1.4'
P P 0.1023 0.0942 'International Tables Vol C Tables 4.2.6.8 and 6.1.1.4'
Br Br -0.2901 2.4595 'International Tables Vol C Tables 4.2.6.8 and 6.1.1.4'

loop_
_geom_angle_atom_site_label_1
_geom_angle_atom_site_label_2
_geom_angle_atom_site_label_3
_geom_angle
_geom_angle_site_symmetry_1
_geom_angle_site_symmetry_3
C8A N1A C2A 110.82(15) . .
C8A N1A C7A 110.95(16) . 2_665
C2A N1A C7A 114.45(16) . 2_665
C8A N1A H1A 106.7 . .
C2A N1A H1A 106.7 . .
C7A N1A H1A 106.7 2_665 .
N1A C2A C3A 110.19(16) . .
N1A C2A H2A 109.6 . .
C3A C2A H2A 109.6 . .
N1A C2A H2B 109.6 . .
C3A C2A H2B 109.6 . .
H2A C2A H2B 108.1 . .
N4A C3A C2A 112.19(16) . .
N4A C3A H3A 109.2 . .
C2A C3A H3A 109.2 . .
N4A C3A H3B 109.2 . .
C2A C3A H3B 109.2 . .
H3A C3A H3B 107.9 . .
C9A N4A C3A 107.07(16) . .
C9A N4A C5A 114.12(16) . .
C3A N4A C5A 114.57(16) . .
C9A N4A H4A 106.9 . .
C3A N4A H4A 106.9 . .
C5A N4A H4A 106.9 . .
N4A C5A C6A 113.19(16) . .
N4A C5A H5A 108.9 . .
C6A C5A H5A 108.9 . .
N4A C5A H5B 108.9 . .
C6A C5A H5B 108.9 . .
H5A C5A H5B 107.8 . .
C7A C6A C5A 108.67(17) . .
C7A C6A H6A 110.0 . .
C5A C6A H6A 110.0 . .
C7A C6A H6B 110.0 . .
C5A C6A H6B 110.0 . .
H6A C6A H6B 108.3 . .
N1A C7A C6A 113.20(16) 2_665 .
N1A C7A H7A 108.9 2_665 .
C6A C7A H7A 108.9 . .
N1A C7A H7B 108.9 2_665 .
C6A C7A H7B 108.9 . .
H7A C7A H7B 107.8 . .
N1A C8A P1A 114.33(14) . .
N1A C8A H8A 108.7 . .
P1A C8A H8A 108.7 . .
N1A C8A H8B 108.7 . .
P1A C8A H8B 108.7 . .
H8A C8A H8B 107.6 . .
O13A P1A O12A 112.10(9) . .
O13A P1A O11A 115.35(10) . .
O12A P1A O11A 110.62(9) . .
O13A P1A C8A 110.21(10) . .
O12A P1A C8A 106.92(9) . .
O11A P1A C8A 100.76(9) . .
P1A O11A H11A 116.0 . .
P1A O12A H12A 117.3 . .
N4A C9A C10A 113.59(18) . .
N4A C9A H9A 108.8 . .
C10A C9A H9A 108.8 . .
N4A C9A H9B 108.8 . .
C10A C9A H9B 108.8 . .
H9A C9A H9B 107.7 . .
F2A C10A F3A 107.5(2) . .
F2A C10A F1A 107.84(19) . .
F3A C10A F1A 107.00(19) . .
F2A C10A C9A 112.30(19) . .
F3A C10A C9A 112.9(2) . .
F1A C10A C9A 109.1(2) . .
C8X N1X C2X 106.70(15) . .
C8X N1X C7X 113.31(16) . 2_776
C2X N1X C7X 114.62(16) . 2_776
C8X N1X H1X 107.3 . .
C2X N1X H1X 107.3 . .
C7X N1X H1X 107.3 2_776 .
N1X C2X C3X 112.20(16) . .
N1X C2X H2X 109.2 . .
C3X C2X H2X 109.2 . .
N1X C2X H2Y 109.2 . .
C3X C2X H2Y 109.2 . .
H2X C2X H2Y 107.9 . .
N4X C3X C2X 110.69(16) . .
N4X C3X H3X 109.5 . .
C2X C3X H3X 109.5 . .
N4X C3X H3Y 109.5 . .
C2X C3X H3Y 109.5 . .
H3X C3X H3Y 108.1 . .
C9X N4X C3X 111.42(16) . .
C9X N4X C5X 109.19(16) . .
C3X N4X C5X 114.99(16) . .
C9X N4X H4X 106.9 . .
C3X N4X H4X 106.9 . .
C5X N4X H4X 106.9 . .
C6X C5X N4X 112.10(17) . .
C6X C5X H5X 109.2 . .
N4X C5X H5X 109.2 . .
C6X C5X H5Y 109.2 . .
N4X C5X H5Y 109.2 . .
H5X C5X H5Y 107.9 . .
C7X C6X C5X 110.34(17) . .
C7X C6X H6X 109.6 . .
C5X C6X H6X 109.6 . .
C7X C6X H6Y 109.6 . .
C5X C6X H6Y 109.6 . .
H6X C6X H6Y 108.1 . .
N1X C7X C6X 111.84(16) 2_776 .
N1X C7X H7X 109.2 2_776 .
C6X C7X H7X 109.2 . .
N1X C7X H7Y 109.2 2_776 .
C6X C7X H7Y 109.2 . .
H7X C7X H7Y 107.9 . .
N1X C8X P1X 114.05(14) . .
N1X C8X H8X 108.7 . .
P1X C8X H8X 108.7 . .
N1X C8X H8Y 108.7 . .
P1X C8X H8Y 108.7 . .
H8X C8X H8Y 107.6 . .
O13X P1X O12X 118.07(10) . .
O13X P1X O11X 112.94(11) . .
O12X P1X O11X 104.91(10) . .
O13X P1X C8X 106.80(10) . .
O12X P1X C8X 104.58(10) . .
O11X P1X C8X 109.02(11) . .
P1X O11X H11X 114.8 . .
P1X O12X H12X 106.0 . .
N4X C9X C10X 114.61(18) . .
N4X C9X H9X 108.6 . .
C10X C9X H9X 108.6 . .
N4X C9X H9Y 108.6 . .
C10X C9X H9Y 108.6 . .
H9X C9X H9Y 107.6 . .
F3X C10X F1X 107.7(2) . .
F3X C10X F2X 107.8(2) . .
F1X C10X F2X 106.83(18) . .
F3X C10X C9X 112.35(19) . .
F1X C10X C9X 113.2(2) . .
F2X C10X C9X 108.67(19) . .

loop_
_geom_bond_atom_site_label_1
_geom_bond_atom_site_label_2
_geom_bond_distance
_geom_bond_site_symmetry_2
N1A C8A 1.500(3) .
N1A C2A 1.504(3) .
N1A C7A 1.518(2) 2_665
N1A H1A 0.9300 .
C2A C3A 1.523(3) .
C2A H2A 0.9900 .
C2A H2B 0.9900 .
C3A N4A 1.513(3) .
C3A H3A 0.9900 .
C3A H3B 0.9900 .
N4A C9A 1.499(3) .
N4A C5A 1.519(3) .
N4A H4A 0.9300 .
C5A C6A 1.521(3) .
C5A H5A 0.9900 .
C5A H5B 0.9900 .
C6A C7A 1.518(3) .
C6A H6A 0.9900 .
C6A H6B 0.9900 .
C7A N1A 1.518(2) 2_665
C7A H7A 0.9900 .
C7A H7B 0.9900 .
C8A P1A 1.819(2) .
C8A H8A 0.9900 .
C8A H8B 0.9900 .
P1A O13A 1.4769(17) .
P1A O12A 1.5360(16) .
P1A O11A 1.5490(15) .
O11A H11A 0.9801 .
O12A H12A 0.9636 .
C9A C10A 1.508(3) .
C9A H9A 0.9900 .
C9A H9B 0.9900 .
C10A F2A 1.328(3) .
C10A F3A 1.331(3) .
C10A F1A 1.336(3) .
N1X C8X 1.508(3) .
N1X C2X 1.511(3) .
N1X C7X 1.516(3) 2_776
N1X H1X 0.9300 .
C2X C3X 1.517(3) .
C2X H2X 0.9900 .
C2X H2Y 0.9900 .
C3X N4X 1.508(3) .
C3X H3X 0.9900 .
C3X H3Y 0.9900 .
N4X C9X 1.495(3) .
N4X C5X 1.519(3) .
N4X H4X 0.9300 .
C5X C6X 1.517(3) .
C5X H5X 0.9900 .
C5X H5Y 0.9900 .
C6X C7X 1.517(3) .
C6X H6X 0.9900 .
C6X H6Y 0.9900 .
C7X N1X 1.516(3) 2_776
C7X H7X 0.9900 .
C7X H7Y 0.9900 .
C8X P1X 1.804(2) .
C8X H8X 0.9900 .
C8X H8Y 0.9900 .
P1X O13X 1.4794(17) .
P1X O12X 1.5326(17) .
P1X O11X 1.5469(18) .
O11X H11X 0.7132 .
O12X H12X 0.9560 .
C9X C10X 1.507(3) .
C9X H9X 0.9900 .
C9X H9Y 0.9900 .
C10X F3X 1.318(3) .
C10X F1X 1.330(3) .
C10X F2X 1.330(3) .

loop_
_platon_squeeze_void_nr
_platon_squeeze_void_average_x
_platon_squeeze_void_average_y
_platon_squeeze_void_average_z
_platon_squeeze_void_volume
_platon_squeeze_void_count_electrons
_platon_squeeze_void_content
1 0.277 0.367 0.732 8 4 '0.5 (H2 O)'
2 0.722 0.633 0.268 8 4 '0.5 (H2 O)'
